data_7714157
loop_
_publ_author_name
'Franc, Michal'
'Vosahlo, Petr'
'Schulz, Ji\<r\'i'
'Cisarova, Ivana'
'\<St\<epni\<cka, Petr'

_publ_section_title
;
 Synthesis and reactivity of Pd(II) imidoyl complexes obtained by
 insertion of isocyanoferrocene into the Pd-C bonds of orthopalladated
 precursors
;
_journal_name_full 'Dalton Transactions'
_journal_paper_doi 10.1039/D3DT02717A
_journal_year 2023
_chemical_formula_moiety 'C38 H36 Cl Fe N2 P Pd'
_chemical_formula_sum 'C38 H36 Cl Fe N2 P Pd'
_chemical_formula_weight 749.36
_space_group_crystal_system monoclinic
_space_group_IT_number 14
_space_group_name_Hall '-P 2ybc'
_space_group_name_H-M_alt 'P 1 21/c 1'
_atom_sites_solution_hydrogens geom
_atom_sites_solution_primary direct
_atom_sites_solution_secondary difmap
_audit_creation_method SHELXL-2017/1
_audit_update_record
;
2023-08-15 deposited with the CCDC.	2023-10-06 downloaded from the CCDC.
;
_cell_angle_alpha 90
_cell_angle_beta 103.3770(10)
_cell_angle_gamma 90
_cell_formula_units_Z 4
_cell_length_a 21.4864(7)
_cell_length_b 15.0931(5)
_cell_length_c 10.2377(3)
_cell_measurement_reflns_used 7840
_cell_measurement_temperature 150(2)
_cell_measurement_theta_max 27.30
_cell_measurement_theta_min 2.37
_cell_volume 3229.97(18)
_computing_cell_refinement 'SAINT V8.38A (Bruker AXS Inc., 2017)'
_computing_data_collection 'Bruker Instrument Service v2019.1.0.1'
_computing_data_reduction 'SAINT V8.38A (Bruker AXS Inc., 2017)'
_computing_molecular_graphics 'PLATON (Spek, 2017)'
_computing_publication_material 'PLATON (Spek, 2017)'
_computing_structure_refinement 'SHELXL-2017/1 (Sheldrick, 2017)'
_computing_structure_solution 'SHELXT 2014/5 (Sheldrick, 2014)'
_diffrn_ambient_temperature 150(2)
_diffrn_measured_fraction_theta_full 1.000
_diffrn_measured_fraction_theta_max 0.999
_diffrn_measurement_device_type 'Bruker APEX-II CCD'
_diffrn_measurement_method '\f and \w scans'
_diffrn_radiation_monochromator graphite
_diffrn_radiation_source 'fine-focus sealed tube'
_diffrn_radiation_type MoK\a
_diffrn_radiation_wavelength 0.71073
_diffrn_reflns_av_R_equivalents 0.0442
_diffrn_reflns_av_unetI/netI 0.0446
_diffrn_reflns_Laue_measured_fraction_full 1.000
_diffrn_reflns_Laue_measured_fraction_max 0.999
_diffrn_reflns_limit_h_max 27
_diffrn_reflns_limit_h_min -27
_diffrn_reflns_limit_k_max 18
_diffrn_reflns_limit_k_min -19
_diffrn_reflns_limit_l_max 10
_diffrn_reflns_limit_l_min -13
_diffrn_reflns_number 32457
_diffrn_reflns_point_group_measured_fraction_full 1.000
_diffrn_reflns_point_group_measured_fraction_max 0.999
_diffrn_reflns_theta_full 25.242
_diffrn_reflns_theta_max 27.522
_diffrn_reflns_theta_min 1.664
_exptl_absorpt_coefficient_mu 1.169
_exptl_absorpt_correction_T_max 0.84
_exptl_absorpt_correction_T_min 0.76
_exptl_absorpt_correction_type multi-scan
_exptl_absorpt_process_details 'SADABS-2016/2 - Bruker AXS'
_exptl_crystal_colour orange
_exptl_crystal_density_diffrn 1.541
_exptl_crystal_description prism
_exptl_crystal_F_000 1528
_exptl_crystal_size_max 0.22
_exptl_crystal_size_mid 0.20
_exptl_crystal_size_min 0.15
_refine_diff_density_max 0.754
_refine_diff_density_min -0.556
_refine_diff_density_rms 0.083
_refine_ls_extinction_method none
_refine_ls_goodness_of_fit_ref 1.013
_refine_ls_hydrogen_treatment constr
_refine_ls_matrix_type full
_refine_ls_number_parameters 399
_refine_ls_number_reflns 7429
_refine_ls_number_restraints 0
_refine_ls_restrained_S_all 1.013
_refine_ls_R_factor_all 0.0502
_refine_ls_R_factor_gt 0.0333
_refine_ls_shift/su_max 0.001
_refine_ls_shift/su_mean 0.000
_refine_ls_structure_factor_coef Fsqd
_refine_ls_weighting_details 'w=1/[\s^2^(Fo^2^)+(0.0314P)^2^+1.3525P] where P=(Fo^2^+2Fc^2^)/3'
_refine_ls_weighting_scheme calc
_refine_ls_wR_factor_gt 0.0664
_refine_ls_wR_factor_ref 0.0712
_reflns_Friedel_coverage 0.000
_reflns_number_gt 5915
_reflns_number_total 7429
_reflns_threshold_expression 'I > 2\s(I)'
_cod_data_source_file d3dt02717a3.cif
_cod_data_source_block mf11
_cod_original_sg_symbol_H-M 'P 21/c'
_cod_database_code 7714157
_shelx_shelxl_version_number 2017/1
_shelx_space_group_comment
;
The symmetry employed for this shelxl refinement is uniquely defined
by the following loop, which should always be used as a source of
symmetry information in preference to the above space-group names.
They are only intended as comments.
;
_shelx_estimated_absorpt_t_min 0.783
_shelx_estimated_absorpt_t_max 0.844

loop_
_space_group_symop_operation_xyz
'x, y, z'
'-x, y+1/2, -z+1/2'
'-x, -y, -z'
'x, -y-1/2, z-1/2'

loop_
_atom_site_label
_atom_site_type_symbol
_atom_site_fract_x
_atom_site_fract_y
_atom_site_fract_z
_atom_site_U_iso_or_equiv
_atom_site_adp_type
_atom_site_occupancy
_atom_site_site_symmetry_order
_atom_site_calc_flag
_atom_site_refinement_flags_posn
_atom_site_refinement_flags_adp
_atom_site_refinement_flags_occupancy
_atom_site_disorder_assembly
_atom_site_disorder_group
Pd1 Pd 0.77591(2) 0.41099(2) 0.63614(2) 0.01477(6) Uani 1 1 d . . . . .
Fe1 Fe 0.86457(2) 0.66477(2) 0.90732(4) 0.01857(9) Uani 1 1 d . . . . .
Cl1 Cl 0.74717(3) 0.27052(4) 0.71884(8) 0.02724(16) Uani 1 1 d . . . . .
P1 P 0.67341(3) 0.45818(4) 0.60473(7) 0.01541(14) Uani 1 1 d . . . . .
N1 N 0.81897(10) 0.59822(13) 0.6095(2) 0.0180(5) Uani 1 1 d . . . . .
N2 N 0.87452(10) 0.36287(14) 0.6588(2) 0.0221(5) Uani 1 1 d . . . . .
C1 C 0.80621(11) 0.52080(16) 0.5637(3) 0.0169(5) Uani 1 1 d . . . . .
C2 C 0.82908(13) 0.49518(17) 0.4408(3) 0.0218(6) Uani 1 1 d . . . . .
C3 C 0.88696(14) 0.44878(18) 0.4634(3) 0.0271(7) Uani 1 1 d . . . . .
C4 C 0.91161(17) 0.42364(19) 0.3548(4) 0.0390(9) Uani 1 1 d . . . . .
H4 H 0.951674 0.394072 0.369865 0.047 Uiso 1 1 calc R U . . .
C5 C 0.87855(19) 0.4412(2) 0.2267(4) 0.0447(10) Uani 1 1 d . . . . .
H5 H 0.895389 0.423268 0.152823 0.054 Uiso 1 1 calc R U . . .
C6 C 0.82072(19) 0.4851(2) 0.2044(3) 0.0411(9) Uani 1 1 d . . . . .
H6 H 0.797637 0.496262 0.115009 0.049 Uiso 1 1 calc R U . . .
C7 C 0.79581(15) 0.51303(18) 0.3112(3) 0.0290(7) Uani 1 1 d . . . . .
H7 H 0.756317 0.544107 0.295160 0.035 Uiso 1 1 calc R U . . .
C8 C 0.91736(13) 0.42440(19) 0.6055(3) 0.0296(7) Uani 1 1 d . . . . .
H8A H 0.925126 0.478563 0.661421 0.036 Uiso 1 1 calc R U . . .
H8B H 0.959063 0.395332 0.609492 0.036 Uiso 1 1 calc R U . . .
C9 C 0.87111(14) 0.27786(18) 0.5856(3) 0.0330(7) Uani 1 1 d . . . . .
H9A H 0.914432 0.254811 0.593164 0.049 Uiso 1 1 calc R U . . .
H9B H 0.850473 0.287322 0.490809 0.049 Uiso 1 1 calc R U . . .
H9C H 0.846154 0.235124 0.624489 0.049 Uiso 1 1 calc R U . . .
C10 C 0.90209(14) 0.3479(2) 0.8030(3) 0.0365(8) Uani 1 1 d . . . . .
H10A H 0.874316 0.307844 0.839134 0.055 Uiso 1 1 calc R U . . .
H10B H 0.905591 0.404596 0.850883 0.055 Uiso 1 1 calc R U . . .
H10C H 0.944655 0.321378 0.814884 0.055 Uiso 1 1 calc R U . . .
C11 C 0.80362(11) 0.62892(17) 0.7283(3) 0.0174(5) Uani 1 1 d . . . . .
C12 C 0.78897(12) 0.58164(17) 0.8390(3) 0.0191(5) Uani 1 1 d . . . . .
H12 H 0.789613 0.519175 0.850695 0.023 Uiso 1 1 calc R U . . .
C13 C 0.77325(12) 0.64597(17) 0.9282(3) 0.0203(6) Uani 1 1 d . . . . .
H13 H 0.760496 0.633517 1.009142 0.024 Uiso 1 1 calc R U . . .
C14 C 0.77983(12) 0.73185(17) 0.8759(3) 0.0217(6) Uani 1 1 d . . . . .
H14 H 0.772458 0.786528 0.915740 0.026 Uiso 1 1 calc R U . . .
C15 C 0.79928(12) 0.72132(17) 0.7542(3) 0.0206(6) Uani 1 1 d . . . . .
H15 H 0.808026 0.767985 0.698766 0.025 Uiso 1 1 calc R U . . .
C16 C 0.95739(13) 0.6430(2) 0.8997(3) 0.0326(7) Uani 1 1 d . . . . .
H16 H 0.971813 0.621231 0.824800 0.039 Uiso 1 1 calc R U . . .
C17 C 0.94182(13) 0.59124(19) 1.0019(3) 0.0286(6) Uani 1 1 d . . . . .
H17 H 0.943670 0.528445 1.007843 0.034 Uiso 1 1 calc R U . . .
C18 C 0.92291(13) 0.64915(19) 1.0944(3) 0.0263(6) Uani 1 1 d . . . . .
H18 H 0.910050 0.631983 1.173479 0.032 Uiso 1 1 calc R U . . .
C19 C 0.92648(13) 0.73689(19) 1.0487(3) 0.0284(7) Uani 1 1 d . . . . .
H19 H 0.916365 0.789084 1.091371 0.034 Uiso 1 1 calc R U . . .
C20 C 0.94785(13) 0.7331(2) 0.9279(3) 0.0321(7) Uani 1 1 d . . . . .
H20 H 0.954579 0.782410 0.875057 0.039 Uiso 1 1 calc R U . . .
C31 C 0.62108(12) 0.37834(16) 0.4993(3) 0.0175(5) Uani 1 1 d . . . . .
C32 C 0.64313(12) 0.33695(17) 0.3968(3) 0.0236(6) Uani 1 1 d . . . . .
H32 H 0.685681 0.347229 0.388633 0.028 Uiso 1 1 calc R U . . .
C33 C 0.60399(13) 0.28149(19) 0.3076(3) 0.0289(7) Uani 1 1 d . . . . .
H33 H 0.619003 0.255312 0.236225 0.035 Uiso 1 1 calc R U . . .
C34 C 0.54276(13) 0.26379(19) 0.3216(3) 0.0325(7) Uani 1 1 d . . . . .
H34 H 0.515930 0.224670 0.260801 0.039 Uiso 1 1 calc R U . . .
C35 C 0.52049(13) 0.3030(2) 0.4243(3) 0.0307(7) Uani 1 1 d . . . . .
H35 H 0.478579 0.290191 0.434469 0.037 Uiso 1 1 calc R U . . .
C36 C 0.55920(12) 0.36098(18) 0.5123(3) 0.0227(6) Uani 1 1 d . . . . .
H36 H 0.543482 0.388847 0.581422 0.027 Uiso 1 1 calc R U . . .
C37 C 0.64286(12) 0.47005(17) 0.7567(3) 0.0205(6) Uani 1 1 d . . . . .
C38 C 0.58819(13) 0.52041(18) 0.7555(3) 0.0271(6) Uani 1 1 d . . . . .
H38 H 0.566973 0.550375 0.676075 0.033 Uiso 1 1 calc R U . . .
C39 C 0.56491(16) 0.5265(2) 0.8716(3) 0.0387(8) Uani 1 1 d . . . . .
H39 H 0.528129 0.561440 0.871567 0.046 Uiso 1 1 calc R U . . .
C40 C 0.59506(17) 0.4820(2) 0.9862(3) 0.0420(9) Uani 1 1 d . . . . .
H40 H 0.578693 0.486155 1.064582 0.050 Uiso 1 1 calc R U . . .
C41 C 0.64860(16) 0.4317(2) 0.9884(3) 0.0372(8) Uani 1 1 d . . . . .
H41 H 0.668907 0.400875 1.067768 0.045 Uiso 1 1 calc R U . . .
C42 C 0.67295(14) 0.42592(18) 0.8742(3) 0.0257(6) Uani 1 1 d . . . . .
H42 H 0.710278 0.391752 0.876072 0.031 Uiso 1 1 calc R U . . .
C43 C 0.65000(12) 0.56201(16) 0.5139(3) 0.0179(5) Uani 1 1 d . . . . .
C44 C 0.66025(11) 0.64319(17) 0.5809(3) 0.0196(6) Uani 1 1 d . . . . .
H44 H 0.677157 0.644411 0.675185 0.024 Uiso 1 1 calc R U . . .
C45 C 0.64602(12) 0.72177(17) 0.5111(3) 0.0239(6) Uani 1 1 d . . . . .
H45 H 0.653586 0.776518 0.557864 0.029 Uiso 1 1 calc R U . . .
C46 C 0.62097(13) 0.72163(19) 0.3743(3) 0.0283(7) Uani 1 1 d . . . . .
H46 H 0.611034 0.775775 0.326703 0.034 Uiso 1 1 calc R U . . .
C47 C 0.61050(14) 0.6412(2) 0.3073(3) 0.0304(7) Uani 1 1 d . . . . .
H47 H 0.593314 0.640300 0.213062 0.037 Uiso 1 1 calc R U . . .
C48 C 0.62480(14) 0.56263(18) 0.3762(3) 0.0260(6) Uani 1 1 d . . . . .
H48 H 0.617317 0.508105 0.328748 0.031 Uiso 1 1 calc R U . . .

loop_
_atom_site_aniso_label
_atom_site_aniso_U_11
_atom_site_aniso_U_22
_atom_site_aniso_U_33
_atom_site_aniso_U_23
_atom_site_aniso_U_13
_atom_site_aniso_U_12
Pd1 0.01137(9) 0.01467(10) 0.01772(11) 0.00157(8) 0.00225(7) -0.00011(7)
Fe1 0.01211(18) 0.0211(2) 0.0214(2) -0.00268(16) 0.00147(15) -0.00095(14)
Cl1 0.0230(3) 0.0200(3) 0.0396(4) 0.0085(3) 0.0091(3) -0.0012(3)
P1 0.0120(3) 0.0168(3) 0.0172(4) 0.0009(3) 0.0028(3) 0.0007(2)
N1 0.0149(10) 0.0178(11) 0.0208(12) 0.0026(9) 0.0029(9) 0.0002(9)
N2 0.0148(11) 0.0229(12) 0.0280(14) 0.0034(10) 0.0036(10) 0.0013(9)
C1 0.0108(12) 0.0195(13) 0.0196(14) 0.0029(11) 0.0015(10) 0.0012(10)
C2 0.0284(15) 0.0170(13) 0.0228(16) 0.0013(11) 0.0116(12) -0.0036(11)
C3 0.0275(15) 0.0216(14) 0.0363(18) 0.0008(13) 0.0163(14) -0.0043(12)
C4 0.048(2) 0.0263(16) 0.055(2) 0.0033(16) 0.0369(19) 0.0012(14)
C5 0.078(3) 0.0287(17) 0.040(2) 0.0015(16) 0.039(2) -0.0024(17)
C6 0.074(3) 0.0255(16) 0.0287(19) 0.0030(14) 0.0214(18) -0.0032(16)
C7 0.0417(18) 0.0216(15) 0.0248(17) 0.0040(13) 0.0100(14) -0.0017(13)
C8 0.0161(14) 0.0303(16) 0.0443(19) 0.0043(14) 0.0108(13) 0.0025(11)
C9 0.0293(16) 0.0239(15) 0.050(2) -0.0007(14) 0.0170(15) 0.0066(12)
C10 0.0194(15) 0.049(2) 0.0348(19) 0.0149(16) -0.0065(13) 0.0007(14)
C11 0.0126(12) 0.0188(13) 0.0193(14) -0.0005(11) 0.0007(10) 0.0001(10)
C12 0.0146(12) 0.0211(13) 0.0196(14) -0.0007(11) -0.0001(10) -0.0046(10)
C13 0.0136(12) 0.0274(14) 0.0200(15) -0.0031(12) 0.0041(11) -0.0008(11)
C14 0.0144(13) 0.0207(14) 0.0288(16) -0.0059(12) 0.0026(11) 0.0023(10)
C15 0.0155(13) 0.0199(13) 0.0244(16) -0.0021(11) 0.0008(11) -0.0020(10)
C16 0.0142(13) 0.054(2) 0.0296(18) -0.0120(15) 0.0044(12) 0.0008(13)
C17 0.0163(13) 0.0276(15) 0.0379(18) -0.0031(14) -0.0021(12) 0.0036(12)
C18 0.0192(14) 0.0330(16) 0.0231(16) 0.0012(13) -0.0025(12) -0.0009(12)
C19 0.0172(14) 0.0295(16) 0.0344(18) -0.0087(14) -0.0024(12) -0.0037(12)
C20 0.0151(14) 0.0415(18) 0.0346(19) 0.0086(15) -0.0050(13) -0.0110(12)
C31 0.0137(12) 0.0167(12) 0.0199(14) 0.0022(11) -0.0005(10) 0.0017(10)
C32 0.0131(12) 0.0254(14) 0.0316(17) -0.0056(13) 0.0038(11) 0.0005(11)
C33 0.0202(14) 0.0301(16) 0.0345(18) -0.0110(14) 0.0025(13) 0.0025(12)
C34 0.0197(15) 0.0297(16) 0.042(2) -0.0108(14) -0.0057(13) -0.0021(12)
C35 0.0128(13) 0.0354(17) 0.043(2) -0.0008(15) 0.0037(13) -0.0025(12)
C36 0.0162(13) 0.0272(15) 0.0241(16) 0.0003(12) 0.0032(11) 0.0006(11)
C37 0.0197(13) 0.0217(13) 0.0218(15) -0.0032(12) 0.0083(11) -0.0052(11)
C38 0.0243(15) 0.0287(15) 0.0317(17) -0.0012(13) 0.0132(13) -0.0013(12)
C39 0.0348(18) 0.0380(18) 0.052(2) -0.0088(17) 0.0269(17) -0.0022(14)
C40 0.051(2) 0.049(2) 0.035(2) -0.0097(17) 0.0278(18) -0.0129(17)
C41 0.045(2) 0.044(2) 0.0235(17) -0.0032(15) 0.0109(15) -0.0124(15)
C42 0.0248(15) 0.0295(16) 0.0238(16) -0.0012(13) 0.0073(12) -0.0070(12)
C43 0.0132(12) 0.0198(13) 0.0212(15) 0.0019(11) 0.0051(11) 0.0026(10)
C44 0.0107(12) 0.0246(14) 0.0234(15) 0.0010(12) 0.0035(11) 0.0015(10)
C45 0.0152(13) 0.0196(14) 0.0380(19) -0.0004(12) 0.0081(13) 0.0012(10)
C46 0.0202(14) 0.0252(15) 0.040(2) 0.0148(14) 0.0086(13) 0.0067(11)
C47 0.0307(16) 0.0344(17) 0.0241(17) 0.0076(14) 0.0021(13) 0.0075(13)
C48 0.0294(16) 0.0233(14) 0.0236(16) 0.0004(12) 0.0028(13) 0.0033(12)

loop_
_atom_type_symbol
_atom_type_description
_atom_type_scat_dispersion_real
_atom_type_scat_dispersion_imag
_atom_type_scat_source
C C 0.0033 0.0016 'International Tables Vol C Tables 4.2.6.8 and 6.1.1.4'
H H 0.0000 0.0000 'International Tables Vol C Tables 4.2.6.8 and 6.1.1.4'
Cl Cl 0.1484 0.1585 'International Tables Vol C Tables 4.2.6.8 and 6.1.1.4'
Fe Fe 0.3463 0.8444 'International Tables Vol C Tables 4.2.6.8 and 6.1.1.4'
N N 0.0061 0.0033 'International Tables Vol C Tables 4.2.6.8 and 6.1.1.4'
P P 0.1023 0.0942 'International Tables Vol C Tables 4.2.6.8 and 6.1.1.4'
Pd Pd -0.9988 1.0072 'International Tables Vol C Tables 4.2.6.8 and 6.1.1.4'

loop_
_geom_angle_atom_site_label_1
_geom_angle_atom_site_label_2
_geom_angle_atom_site_label_3
_geom_angle
_geom_angle_site_symmetry_1
_geom_angle_site_symmetry_3
_geom_angle_publ_flag
C1 Pd1 N2 85.63(9) . . ?
C1 Pd1 P1 94.40(7) . . ?
N2 Pd1 P1 177.77(6) . . ?
C1 Pd1 Cl1 174.75(7) . . ?
N2 Pd1 Cl1 89.50(6) . . ?
P1 Pd1 Cl1 90.39(2) . . ?
C20 Fe1 C15 107.47(11) . . ?
C20 Fe1 C19 40.71(11) . . ?
C15 Fe1 C19 122.92(11) . . ?
C20 Fe1 C16 40.65(12) . . ?
C15 Fe1 C16 122.97(11) . . ?
C19 Fe1 C16 68.29(12) . . ?
C20 Fe1 C13 154.60(12) . . ?
C15 Fe1 C13 68.34(11) . . ?
C19 Fe1 C13 118.99(11) . . ?
C16 Fe1 C13 162.35(12) . . ?
C20 Fe1 C14 119.72(12) . . ?
C15 Fe1 C14 40.53(10) . . ?
C19 Fe1 C14 104.98(11) . . ?
C16 Fe1 C14 156.54(12) . . ?
C13 Fe1 C14 40.74(10) . . ?
C20 Fe1 C12 163.23(11) . . ?
C15 Fe1 C12 69.02(10) . . ?
C19 Fe1 C12 155.09(11) . . ?
C16 Fe1 C12 126.49(11) . . ?
C13 Fe1 C12 40.85(10) . . ?
C14 Fe1 C12 68.99(10) . . ?
C20 Fe1 C17 68.16(12) . . ?
C15 Fe1 C17 158.82(11) . . ?
C19 Fe1 C17 68.21(12) . . ?
C16 Fe1 C17 40.29(12) . . ?
C13 Fe1 C17 124.70(11) . . ?
C14 Fe1 C17 160.03(11) . . ?
C12 Fe1 C17 108.83(11) . . ?
C20 Fe1 C18 68.14(12) . . ?
C15 Fe1 C18 159.08(11) . . ?
C19 Fe1 C18 40.46(11) . . ?
C16 Fe1 C18 67.94(11) . . ?
C13 Fe1 C18 106.35(11) . . ?
C14 Fe1 C18 122.37(11) . . ?
C12 Fe1 C18 121.07(11) . . ?
C17 Fe1 C18 40.49(11) . . ?
C20 Fe1 C11 125.97(11) . . ?
C15 Fe1 C11 40.75(10) . . ?
C19 Fe1 C11 161.15(11) . . ?
C16 Fe1 C11 110.43(11) . . ?
C13 Fe1 C11 68.20(10) . . ?
C14 Fe1 C11 68.32(10) . . ?
C12 Fe1 C11 40.89(10) . . ?
C17 Fe1 C11 123.87(11) . . ?
C18 Fe1 C11 157.98(11) . . ?
C31 P1 C37 105.93(11) . . ?
C31 P1 C43 101.88(12) . . ?
C37 P1 C43 103.71(12) . . ?
C31 P1 Pd1 108.82(8) . . ?
C37 P1 Pd1 115.95(9) . . ?
C43 P1 Pd1 118.99(8) . . ?
C1 N1 C11 123.3(2) . . ?
C10 N2 C9 109.6(2) . . ?
C10 N2 C8 108.8(2) . . ?
C9 N2 C8 108.4(2) . . ?
C10 N2 Pd1 108.03(16) . . ?
C9 N2 Pd1 107.41(16) . . ?
C8 N2 Pd1 114.52(16) . . ?
N1 C1 C2 117.6(2) . . ?
N1 C1 Pd1 133.94(19) . . ?
C2 C1 Pd1 107.27(17) . . ?
C7 C2 C3 119.9(2) . . ?
C7 C2 C1 123.9(2) . . ?
C3 C2 C1 116.2(2) . . ?
C4 C3 C2 119.6(3) . . ?
C4 C3 C8 123.3(3) . . ?
C2 C3 C8 117.1(2) . . ?
C5 C4 C3 120.3(3) . . ?
C5 C4 H4 119.8 . . ?
C3 C4 H4 119.8 . . ?
C4 C5 C6 120.0(3) . . ?
C4 C5 H5 120.0 . . ?
C6 C5 H5 120.0 . . ?
C5 C6 C7 120.8(3) . . ?
C5 C6 H6 119.6 . . ?
C7 C6 H6 119.6 . . ?
C2 C7 C6 119.3(3) . . ?
C2 C7 H7 120.4 . . ?
C6 C7 H7 120.4 . . ?
C3 C8 N2 109.9(2) . . ?
C3 C8 H8A 109.7 . . ?
N2 C8 H8A 109.7 . . ?
C3 C8 H8B 109.7 . . ?
N2 C8 H8B 109.7 . . ?
H8A C8 H8B 108.2 . . ?
N2 C9 H9A 109.5 . . ?
N2 C9 H9B 109.5 . . ?
H9A C9 H9B 109.5 . . ?
N2 C9 H9C 109.5 . . ?
H9A C9 H9C 109.5 . . ?
H9B C9 H9C 109.5 . . ?
N2 C10 H10A 109.5 . . ?
N2 C10 H10B 109.5 . . ?
H10A C10 H10B 109.5 . . ?
N2 C10 H10C 109.5 . . ?
H10A C10 H10C 109.5 . . ?
H10B C10 H10C 109.5 . . ?
N1 C11 C15 121.3(2) . . ?
N1 C11 C12 131.0(2) . . ?
C15 C11 C12 107.7(2) . . ?
N1 C11 Fe1 128.71(17) . . ?
C15 C11 Fe1 68.52(15) . . ?
C12 C11 Fe1 68.83(15) . . ?
C13 C12 C11 107.2(2) . . ?
C13 C12 Fe1 69.51(14) . . ?
C11 C12 Fe1 70.28(14) . . ?
C13 C12 H12 126.4 . . ?
C11 C12 H12 126.4 . . ?
Fe1 C12 H12 125.4 . . ?
C14 C13 C12 108.7(2) . . ?
C14 C13 Fe1 69.65(14) . . ?
C12 C13 Fe1 69.64(14) . . ?
C14 C13 H13 125.6 . . ?
C12 C13 H13 125.6 . . ?
Fe1 C13 H13 126.6 . . ?
C15 C14 C13 107.8(2) . . ?
C15 C14 Fe1 69.40(14) . . ?
C13 C14 Fe1 69.61(14) . . ?
C15 C14 H14 126.1 . . ?
C13 C14 H14 126.1 . . ?
Fe1 C14 H14 126.4 . . ?
C14 C15 C11 108.6(2) . . ?
C14 C15 Fe1 70.07(15) . . ?
C11 C15 Fe1 70.73(15) . . ?
C14 C15 H15 125.7 . . ?
C11 C15 H15 125.7 . . ?
Fe1 C15 H15 125.1 . . ?
C17 C16 C20 108.2(3) . . ?
C17 C16 Fe1 70.02(15) . . ?
C20 C16 Fe1 69.43(15) . . ?
C17 C16 H16 125.9 . . ?
C20 C16 H16 125.9 . . ?
Fe1 C16 H16 126.2 . . ?
C16 C17 C18 108.0(3) . . ?
C16 C17 Fe1 69.69(16) . . ?
C18 C17 Fe1 69.79(16) . . ?
C16 C17 H17 126.0 . . ?
C18 C17 H17 126.0 . . ?
Fe1 C17 H17 126.1 . . ?
C19 C18 C17 108.2(3) . . ?
C19 C18 Fe1 69.53(16) . . ?
C17 C18 Fe1 69.73(17) . . ?
C19 C18 H18 125.9 . . ?
C17 C18 H18 125.9 . . ?
Fe1 C18 H18 126.4 . . ?
C18 C19 C20 107.8(3) . . ?
C18 C19 Fe1 70.01(16) . . ?
C20 C19 Fe1 69.44(16) . . ?
C18 C19 H19 126.1 . . ?
C20 C19 H19 126.1 . . ?
Fe1 C19 H19 126.0 . . ?
C16 C20 C19 107.9(3) . . ?
C16 C20 Fe1 69.92(16) . . ?
C19 C20 Fe1 69.85(16) . . ?
C16 C20 H20 126.0 . . ?
C19 C20 H20 126.0 . . ?
Fe1 C20 H20 125.8 . . ?
C36 C31 C32 119.1(2) . . ?
C36 C31 P1 122.7(2) . . ?
C32 C31 P1 118.12(19) . . ?
C33 C32 C31 120.7(2) . . ?
C33 C32 H32 119.6 . . ?
C31 C32 H32 119.6 . . ?
C32 C33 C34 120.0(3) . . ?
C32 C33 H33 120.0 . . ?
C34 C33 H33 120.0 . . ?
C33 C34 C35 120.1(3) . . ?
C33 C34 H34 120.0 . . ?
C35 C34 H34 120.0 . . ?
C34 C35 C36 120.2(3) . . ?
C34 C35 H35 119.9 . . ?
C36 C35 H35 119.9 . . ?
C35 C36 C31 120.0(2) . . ?
C35 C36 H36 120.0 . . ?
C31 C36 H36 120.0 . . ?
C42 C37 C38 119.2(2) . . ?
C42 C37 P1 120.0(2) . . ?
C38 C37 P1 120.8(2) . . ?
C39 C38 C37 119.7(3) . . ?
C39 C38 H38 120.2 . . ?
C37 C38 H38 120.2 . . ?
C40 C39 C38 120.2(3) . . ?
C40 C39 H39 119.9 . . ?
C38 C39 H39 119.9 . . ?
C41 C40 C39 120.7(3) . . ?
C41 C40 H40 119.6 . . ?
C39 C40 H40 119.6 . . ?
C40 C41 C42 119.8(3) . . ?
C40 C41 H41 120.1 . . ?
C42 C41 H41 120.1 . . ?
C41 C42 C37 120.4(3) . . ?
C41 C42 H42 119.8 . . ?
C37 C42 H42 119.8 . . ?
C48 C43 C44 118.2(2) . . ?
C48 C43 P1 121.2(2) . . ?
C44 C43 P1 120.5(2) . . ?
C45 C44 C43 120.6(3) . . ?
C45 C44 H44 119.7 . . ?
C43 C44 H44 119.7 . . ?
C46 C45 C44 120.8(3) . . ?
C46 C45 H45 119.6 . . ?
C44 C45 H45 119.6 . . ?
C45 C46 C47 119.0(3) . . ?
C45 C46 H46 120.5 . . ?
C47 C46 H46 120.5 . . ?
C48 C47 C46 120.6(3) . . ?
C48 C47 H47 119.7 . . ?
C46 C47 H47 119.7 . . ?
C47 C48 C43 120.9(3) . . ?
C47 C48 H48 119.5 . . ?
C43 C48 H48 119.5 . . ?

loop_
_geom_bond_atom_site_label_1
_geom_bond_atom_site_label_2
_geom_bond_distance
_geom_bond_site_symmetry_2
_geom_bond_publ_flag
Pd1 C1 1.986(2) . ?
Pd1 N2 2.201(2) . ?
Pd1 P1 2.2657(6) . ?
Pd1 Cl1 2.4156(7) . ?
Fe1 C20 2.034(3) . ?
Fe1 C15 2.034(3) . ?
Fe1 C19 2.039(3) . ?
Fe1 C16 2.040(3) . ?
Fe1 C13 2.042(2) . ?
Fe1 C14 2.043(2) . ?
Fe1 C12 2.044(3) . ?
Fe1 C17 2.045(3) . ?
Fe1 C18 2.046(3) . ?
Fe1 C11 2.063(3) . ?
P1 C31 1.822(3) . ?
P1 C37 1.832(3) . ?
P1 C43 1.832(3) . ?
N1 C1 1.265(3) . ?
N1 C11 1.410(3) . ?
N2 C10 1.476(4) . ?
N2 C9 1.479(3) . ?
N2 C8 1.497(3) . ?
C1 C2 1.503(3) . ?
C2 C7 1.381(4) . ?
C2 C3 1.399(4) . ?
C3 C4 1.390(4) . ?
C3 C8 1.496(4) . ?
C4 C5 1.366(5) . ?
C4 H4 0.9500 . ?
C5 C6 1.379(5) . ?
C5 H5 0.9500 . ?
C6 C7 1.389(4) . ?
C6 H6 0.9500 . ?
C7 H7 0.9500 . ?
C8 H8A 0.9900 . ?
C8 H8B 0.9900 . ?
C9 H9A 0.9800 . ?
C9 H9B 0.9800 . ?
C9 H9C 0.9800 . ?
C10 H10A 0.9800 . ?
C10 H10B 0.9800 . ?
C10 H10C 0.9800 . ?
C11 C15 1.427(3) . ?
C11 C12 1.435(3) . ?
C12 C13 1.426(4) . ?
C12 H12 0.9500 . ?
C13 C14 1.422(4) . ?
C13 H13 0.9500 . ?
C14 C15 1.412(4) . ?
C14 H14 0.9500 . ?
C15 H15 0.9500 . ?
C16 C17 1.407(4) . ?
C16 C20 1.415(4) . ?
C16 H16 0.9500 . ?
C17 C18 1.415(4) . ?
C17 H17 0.9500 . ?
C18 C19 1.412(4) . ?
C18 H18 0.9500 . ?
C19 C20 1.417(4) . ?
C19 H19 0.9500 . ?
C20 H20 0.9500 . ?
C31 C36 1.391(3) . ?
C31 C32 1.395(3) . ?
C32 C33 1.374(4) . ?
C32 H32 0.9500 . ?
C33 C34 1.382(4) . ?
C33 H33 0.9500 . ?
C34 C35 1.385(4) . ?
C34 H34 0.9500 . ?
C35 C36 1.386(4) . ?
C35 H35 0.9500 . ?
C36 H36 0.9500 . ?
C37 C42 1.396(4) . ?
C37 C38 1.397(4) . ?
C38 C39 1.395(4) . ?
C38 H38 0.9500 . ?
C39 C40 1.377(5) . ?
C39 H39 0.9500 . ?
C40 C41 1.375(5) . ?
C40 H40 0.9500 . ?
C41 C42 1.390(4) . ?
C41 H41 0.9500 . ?
C42 H42 0.9500 . ?
C43 C48 1.389(4) . ?
C43 C44 1.396(4) . ?
C44 C45 1.382(4) . ?
C44 H44 0.9500 . ?
C45 C46 1.379(4) . ?
C45 H45 0.9500 . ?
C46 C47 1.387(4) . ?
C46 H46 0.9500 . ?
C47 C48 1.378(4) . ?
C47 H47 0.9500 . ?
C48 H48 0.9500 . ?
